data_4076199
loop_
_publ_author_name
'Scott, Jennifer'
'Gambarotta, Sandro'
'Korobkov, Ilia'
'Budzelaar, Peter H. M.'

_publ_section_title
;
 Reduction of (Diiminopyridine)iron:&#x00A0; Evidence for a Noncationic
 Polymerization Pathway?
;
_journal_issue 26
_journal_name_full Organometallics
_journal_page_first 6298
_journal_paper_doi 10.1021/om0507833
_journal_volume 24
_journal_year 2005
_chemical_formula_sum 'C102 H160 Fe2 Li2 N6 O8.5'
_chemical_formula_weight 1731.94
_chemical_name_systematic
; 
 ? 
;
_space_group_IT_number 4
_symmetry_cell_setting monoclinic
_symmetry_space_group_name_Hall 'P 2yb'
_symmetry_space_group_name_H-M 'P 1 21 1'
_atom_sites_solution_hydrogens geom
_atom_sites_solution_primary direct
_atom_sites_solution_secondary difmap
_audit_creation_method SHELXL-97
_cell_angle_alpha 90.00
_cell_angle_beta 97.102(3)
_cell_angle_gamma 90.00
_cell_formula_units_Z 2
_cell_length_a 12.6741(19)
_cell_length_b 17.383(3)
_cell_length_c 24.089(4)
_cell_measurement_reflns_used 117
_cell_measurement_temperature 211(2)
_cell_measurement_theta_max 18.84
_cell_measurement_theta_min 1.45
_cell_volume 5266.4(15)
_computing_cell_refinement 'Bruker SMART'
_computing_data_collection 'Bruker SMART'
_computing_data_reduction 'Bruker SAINT'
_computing_molecular_graphics 'Bruker SHELXTL'
_computing_publication_material 'Bruker SHELXTL'
_computing_structure_refinement 'SHELXL-97 (Sheldrick, 1997)'
_computing_structure_solution 'SHELXS-97 (Sheldrick, 1990)'
_diffrn_ambient_temperature 211(2)
_diffrn_measured_fraction_theta_full 0.994
_diffrn_measured_fraction_theta_max 0.994
_diffrn_measurement_device_type 'CCD area detector'
_diffrn_measurement_method 'phi and omega scans'
_diffrn_radiation_monochromator graphite
_diffrn_radiation_source 'fine-focus sealed tube'
_diffrn_radiation_type MoK\a
_diffrn_radiation_wavelength 0.71073
_diffrn_reflns_av_R_equivalents 0.0477
_diffrn_reflns_av_sigmaI/netI 0.0742
_diffrn_reflns_limit_h_max 11
_diffrn_reflns_limit_h_min -11
_diffrn_reflns_limit_k_max 15
_diffrn_reflns_limit_k_min -15
_diffrn_reflns_limit_l_max 21
_diffrn_reflns_limit_l_min -21
_diffrn_reflns_number 21060
_diffrn_reflns_theta_full 18.84
_diffrn_reflns_theta_max 18.84
_diffrn_reflns_theta_min 1.45
_diffrn_standards_decay_% <1
_exptl_absorpt_coefficient_mu 0.329
_exptl_absorpt_correction_T_max 0.9372
_exptl_absorpt_correction_T_min 0.8798
_exptl_absorpt_correction_type none
_exptl_absorpt_process_details 'SADABS, Bruker (2000)'
_exptl_crystal_colour dk_red
_exptl_crystal_density_diffrn 1.092
_exptl_crystal_density_method 'not measured'
_exptl_crystal_description blocks
_exptl_crystal_F_000 1880
_exptl_crystal_size_max 0.40
_exptl_crystal_size_mid 0.30
_exptl_crystal_size_min 0.20
_refine_diff_density_max 0.309
_refine_diff_density_min -0.249
_refine_diff_density_rms 0.050
_refine_ls_abs_structure_details 'Flack H D (1983), Acta Cryst. A39, 876-881'
_refine_ls_abs_structure_Flack 0.08(3)
_refine_ls_extinction_method none
_refine_ls_goodness_of_fit_ref 1.061
_refine_ls_hydrogen_treatment constr
_refine_ls_matrix_type full
_refine_ls_number_parameters 1088
_refine_ls_number_reflns 8232
_refine_ls_number_restraints 361
_refine_ls_restrained_S_all 1.087
_refine_ls_R_factor_all 0.0803
_refine_ls_R_factor_gt 0.0665
_refine_ls_shift/su_max 0.003
_refine_ls_shift/su_mean 0.001
_refine_ls_structure_factor_coef Fsqd
_refine_ls_weighting_details 'calc w=1/[\s^2^(Fo^2^)+(0.1129P)^2^]'
_refine_ls_weighting_scheme calc
_refine_ls_wR_factor_gt 0.1626
_refine_ls_wR_factor_ref 0.1713
_reflns_number_gt 6968
_reflns_number_total 8232
_reflns_threshold_expression >2sigma(I)
_cod_data_source_file om0507833si20050909_013404.cif
_cod_data_source_block sg2328
_cod_depositor_comments
;
The following automatic conversions were performed:

'_symmetry_cell_setting' value 'Monoclinic' changed to 'monoclinic'
according to /home/saulius/struct/CIF-dictionaries/cif_core.dic
dictionary named 'cif_core.dic' version 2.4.1 from 2010-06-29.

Automatic conversion script
Id: cif_fix_values 1715 2011-07-08 13:25:40Z adriana 
;
_cod_original_cell_volume 5266.5(14)
_cod_original_sg_symbol_H-M P2(1)
_cod_original_formula_sum 'C102 H160 Fe2 Li2 N6 O8.50'
_cod_database_code 4076199

loop_
_symmetry_equiv_pos_as_xyz
'x, y, z'
'-x, y+1/2, -z'

loop_
_atom_site_label
_atom_site_type_symbol
_atom_site_fract_x
_atom_site_fract_y
_atom_site_fract_z
_atom_site_U_iso_or_equiv
_atom_site_adp_type
_atom_site_occupancy
_atom_site_symmetry_multiplicity
_atom_site_calc_flag
_atom_site_refinement_flags
Fe1 Fe 0.19602(8) 0.41440(8) 0.36427(4) 0.0494(4) Uani 1 1 d .
N1 N 0.0947(5) 0.3988(4) 0.4157(3) 0.0449(18) Uani 1 1 d .
N2 N 0.2785(6) 0.3567(4) 0.4179(3) 0.0492(19) Uani 1 1 d .
N3 N 0.3258(5) 0.4102(5) 0.3317(3) 0.0573(17) Uani 1 1 d .
C1 C 0.0602(8) 0.3389(7) 0.5069(4) 0.091(3) Uani 1 1 d .
H1A H -0.0100 0.3608 0.4971 0.137 Uiso 1 1 calc R
H1B H 0.0918 0.3598 0.5425 0.137 Uiso 1 1 calc R
H1C H 0.0544 0.2835 0.5099 0.137 Uiso 1 1 calc R
C2 C 0.1289(8) 0.3584(5) 0.4625(4) 0.058(3) Uani 1 1 d .
C3 C 0.2350(8) 0.3324(5) 0.4650(4) 0.051(2) Uani 1 1 d .
C4 C 0.2969(10) 0.2902(6) 0.5047(4) 0.077(3) Uani 1 1 d .
H4A H 0.2701 0.2748 0.5376 0.092 Uiso 1 1 calc R
C5 C 0.4006(10) 0.2702(7) 0.4955(5) 0.083(4) Uani 1 1 d .
H5A H 0.4423 0.2404 0.5224 0.099 Uiso 1 1 calc R
C6 C 0.4430(8) 0.2926(6) 0.4488(6) 0.072(3) Uani 1 1 d .
H6A H 0.5120 0.2779 0.4427 0.086 Uiso 1 1 calc R
C7 C 0.3804(8) 0.3377(5) 0.4109(4) 0.051(2) Uani 1 1 d .
C8 C 0.4075(7) 0.3704(5) 0.3611(5) 0.059(3) Uani 1 1 d .
C9 C 0.5153(7) 0.3610(6) 0.3405(4) 0.082(3) Uani 1 1 d .
H9A H 0.5154 0.3877 0.3052 0.123 Uiso 1 1 calc R
H9B H 0.5293 0.3068 0.3354 0.123 Uiso 1 1 calc R
H9C H 0.5701 0.3824 0.3679 0.123 Uiso 1 1 calc R
C10 C -0.0924(8) 0.3785(5) 0.3772(4) 0.061(3) Uani 1 1 d .
C11 C -0.1937(8) 0.4066(9) 0.3666(4) 0.090(3) Uani 1 1 d .
H11A H -0.2472 0.3764 0.3467 0.108 Uiso 1 1 calc R
C12 C -0.2175(9) 0.4791(9) 0.3848(6) 0.101(4) Uani 1 1 d .
H12A H -0.2873 0.4979 0.3772 0.121 Uiso 1 1 calc R
C13 C -0.1406(11) 0.5238(7) 0.4137(5) 0.091(3) Uani 1 1 d .
H13A H -0.1583 0.5736 0.4247 0.110 Uiso 1 1 calc R
C14 C -0.0406(7) 0.4987(5) 0.4268(4) 0.050(2) Uani 1 1 d .
C15 C -0.0141(7) 0.4265(6) 0.4075(3) 0.047(2) Uani 1 1 d .
C16 C -0.0657(8) 0.2990(6) 0.3581(4) 0.073(3) Uani 1 1 d .
H16A H 0.0108 0.2903 0.3703 0.088 Uiso 1 1 calc R
C17 C -0.1255(12) 0.2377(8) 0.3838(6) 0.142(5) Uani 1 1 d .
H17A H -0.1135 0.2424 0.4242 0.213 Uiso 1 1 calc R
H17B H -0.1011 0.1877 0.3728 0.213 Uiso 1 1 calc R
H17C H -0.2008 0.2430 0.3712 0.213 Uiso 1 1 calc R
C18 C -0.0824(12) 0.2922(9) 0.2952(6) 0.141(5) Uani 1 1 d .
H18A H -0.0658 0.2402 0.2845 0.211 Uiso 1 1 calc R
H18B H -0.0361 0.3281 0.2792 0.211 Uiso 1 1 calc R
H18C H -0.1559 0.3038 0.2816 0.211 Uiso 1 1 calc R
C19 C 0.0426(8) 0.5473(5) 0.4599(4) 0.069(3) Uani 1 1 d .
H19A H 0.1102 0.5182 0.4648 0.083 Uiso 1 1 calc R
C20 C 0.0604(11) 0.6238(7) 0.4270(7) 0.138(5) Uani 1 1 d .
H20A H 0.1142 0.6548 0.4487 0.206 Uiso 1 1 calc R
H20B H -0.0057 0.6523 0.4209 0.206 Uiso 1 1 calc R
H20C H 0.0838 0.6111 0.3913 0.206 Uiso 1 1 calc R
C21 C 0.0139(12) 0.5672(9) 0.5164(5) 0.143(6) Uani 1 1 d .
H21A H 0.0020 0.5203 0.5366 0.214 Uiso 1 1 calc R
H21B H -0.0504 0.5980 0.5124 0.214 Uiso 1 1 calc R
H21C H 0.0714 0.5961 0.5370 0.214 Uiso 1 1 calc R
C22 C 0.3220(8) 0.4131(10) 0.2288(6) 0.093(3) Uani 1 1 d .
C23 C 0.3391(12) 0.4552(12) 0.1807(6) 0.128(5) Uani 1 1 d .
H23A H 0.3281 0.4311 0.1455 0.154 Uiso 1 1 calc R
C24 C 0.3714(16) 0.5308(15) 0.1841(10) 0.162(9) Uani 1 1 d .
H24A H 0.3807 0.5582 0.1514 0.195 Uiso 1 1 calc R
C25 C 0.3900(12) 0.5660(9) 0.2353(10) 0.130(6) Uani 1 1 d .
H25A H 0.4117 0.6178 0.2373 0.157 Uiso 1 1 calc R
C26 C 0.3776(8) 0.5274(8) 0.2836(6) 0.084(3) Uani 1 1 d .
C27 C 0.3464(8) 0.4487(7) 0.2812(6) 0.075(3) Uani 1 1 d .
C28 C 0.2836(12) 0.3320(10) 0.2222(5) 0.106(4) Uani 1 1 d .
H28A H 0.2776 0.3133 0.2604 0.127 Uiso 1 1 calc R
C29 C 0.3673(14) 0.2785(9) 0.1989(6) 0.146(6) Uani 1 1 d .
H29A H 0.4356 0.2843 0.2216 0.219 Uiso 1 1 calc R
H29B H 0.3740 0.2928 0.1605 0.219 Uiso 1 1 calc R
H29C H 0.3441 0.2254 0.2001 0.219 Uiso 1 1 calc R
C30 C 0.1746(11) 0.3232(9) 0.1901(7) 0.143(6) Uani 1 1 d .
H30A H 0.1254 0.3575 0.2055 0.215 Uiso 1 1 calc R
H30B H 0.1508 0.2705 0.1929 0.215 Uiso 1 1 calc R
H30C H 0.1773 0.3360 0.1511 0.215 Uiso 1 1 calc R
C31 C 0.3976(10) 0.5671(7) 0.3407(8) 0.118(5) Uani 1 1 d .
H31A H 0.3790 0.5308 0.3696 0.142 Uiso 1 1 calc R
C32 C 0.3260(11) 0.6384(10) 0.3410(9) 0.177(8) Uani 1 1 d .
H32A H 0.2520 0.6228 0.3344 0.266 Uiso 1 1 calc R
H32B H 0.3414 0.6736 0.3118 0.266 Uiso 1 1 calc R
H32C H 0.3394 0.6638 0.3771 0.266 Uiso 1 1 calc R
C33 C 0.5152(13) 0.5913(11) 0.3556(12) 0.247(12) Uani 1 1 d .
H33A H 0.5246 0.6151 0.3923 0.371 Uiso 1 1 calc R
H33B H 0.5342 0.6278 0.3280 0.371 Uiso 1 1 calc R
H33C H 0.5605 0.5463 0.3558 0.371 Uiso 1 1 calc R
C34 C 0.1060(8) 0.4751(7) 0.3050(4) 0.088(3) Uani 1 1 d .
H34A H 0.1476 0.4876 0.2750 0.132 Uiso 1 1 calc R
H34B H 0.0825 0.5223 0.3212 0.132 Uiso 1 1 calc R
H34C H 0.0446 0.4448 0.2902 0.132 Uiso 1 1 calc R
Fe2 Fe 0.73651(8) 0.91234(9) 0.16955(4) 0.0557(4) Uani 1 1 d .
N4 N 0.8494(6) 0.9216(6) 0.2308(3) 0.066(2) Uani 1 1 d .
N5 N 0.6848(7) 0.9945(4) 0.2071(4) 0.063(2) Uani 1 1 d .
N6 N 0.6046(5) 0.9308(4) 0.1227(3) 0.054(2) Uani 1 1 d .
C35 C 0.9153(11) 0.9933(8) 0.3195(4) 0.119(5) Uani 1 1 d .
H35A H 0.8945 1.0378 0.3400 0.178 Uiso 1 1 calc R
H35B H 0.9844 1.0025 0.3075 0.178 Uiso 1 1 calc R
H35C H 0.9189 0.9484 0.3436 0.178 Uiso 1 1 calc R
C36 C 0.8347(9) 0.9798(7) 0.2692(4) 0.074(3) Uani 1 1 d .
C37 C 0.7384(9) 1.0214(7) 0.2551(5) 0.071(3) Uani 1 1 d .
C38 C 0.7027(12) 1.0870(8) 0.2805(5) 0.108(4) Uani 1 1 d .
H38A H 0.7435 1.1081 0.3121 0.129 Uiso 1 1 calc R
C39 C 0.6095(12) 1.1206(7) 0.2598(7) 0.100(4) Uani 1 1 d .
H39A H 0.5854 1.1642 0.2777 0.120 Uiso 1 1 calc R
C40 C 0.5501(10) 1.0916(8) 0.2133(6) 0.101(4) Uani 1 1 d .
H40A H 0.4842 1.1136 0.1996 0.122 Uiso 1 1 calc R
C41 C 0.5902(10) 1.0273(6) 0.1861(5) 0.073(3) Uani 1 1 d .
C42 C 0.5438(8) 0.9890(7) 0.1389(5) 0.069(3) Uani 1 1 d .
C43 C 0.4398(9) 1.0084(8) 0.1069(5) 0.116(5) Uani 1 1 d .
H43A H 0.4233 0.9714 0.0769 0.173 Uiso 1 1 calc R
H43B H 0.4431 1.0596 0.0912 0.173 Uiso 1 1 calc R
H43C H 0.3850 1.0068 0.1316 0.173 Uiso 1 1 calc R
C44 C 1.0369(10) 0.9024(10) 0.2227(5) 0.088(4) Uani 1 1 d .
C45 C 1.1239(14) 0.8535(15) 0.2328(7) 0.139(6) Uani 1 1 d .
H45A H 1.1878 0.8692 0.2202 0.167 Uiso 1 1 calc R
C46 C 1.1237(14) 0.7850(13) 0.2594(7) 0.128(6) Uani 1 1 d .
H46A H 1.1868 0.7563 0.2668 0.153 Uiso 1 1 calc R
C47 C 1.0285(15) 0.7571(8) 0.2757(5) 0.113(5) Uani 1 1 d .
H47A H 1.0282 0.7088 0.2932 0.136 Uiso 1 1 calc R
C48 C 0.9350(10) 0.7986(8) 0.2667(5) 0.084(3) Uani 1 1 d .
C49 C 0.9425(9) 0.8728(8) 0.2408(4) 0.074(3) Uani 1 1 d .
C50 C 1.0441(11) 0.9753(9) 0.1946(6) 0.107(4) Uani 1 1 d .
H50A H 0.9794 1.0048 0.2000 0.128 Uiso 1 1 calc R
C51 C 1.1371(13) 1.0255(11) 0.2140(8) 0.177(7) Uani 1 1 d .
H51A H 1.1395 1.0348 0.2538 0.265 Uiso 1 1 calc R
H51B H 1.1301 1.0741 0.1941 0.265 Uiso 1 1 calc R
H51C H 1.2021 1.0001 0.2066 0.265 Uiso 1 1 calc R
C52 C 1.0431(14) 0.9638(11) 0.1299(6) 0.178(7) Uani 1 1 d .
H52A H 1.0455 1.0136 0.1119 0.266 Uiso 1 1 calc R
H52B H 0.9787 0.9370 0.1150 0.266 Uiso 1 1 calc R
H52C H 1.1046 0.9337 0.1229 0.266 Uiso 1 1 calc R
C53 C 0.8311(11) 0.7706(8) 0.2823(4) 0.099(4) Uani 1 1 d .
H53A H 0.7741 0.8031 0.2627 0.119 Uiso 1 1 calc R
C54 C 0.8321(14) 0.7833(11) 0.3462(5) 0.170(7) Uani 1 1 d .
H54A H 0.8465 0.8370 0.3551 0.256 Uiso 1 1 calc R
H54B H 0.8869 0.7515 0.3664 0.256 Uiso 1 1 calc R
H54C H 0.7634 0.7693 0.3570 0.256 Uiso 1 1 calc R
C55 C 0.8083(12) 0.6876(9) 0.2654(6) 0.137(5) Uani 1 1 d .
H55A H 0.8060 0.6827 0.2251 0.205 Uiso 1 1 calc R
H55B H 0.7403 0.6723 0.2764 0.205 Uiso 1 1 calc R
H55C H 0.8639 0.6548 0.2837 0.205 Uiso 1 1 calc R
C56 C 0.5872(7) 0.9111(9) 0.0197(5) 0.077(3) Uani 1 1 d .
C57 C 0.5496(11) 0.8726(9) -0.0258(6) 0.091(4) Uani 1 1 d .
H57A H 0.5636 0.8905 -0.0610 0.110 Uiso 1 1 calc R
C58 C 0.4909(11) 0.8073(12) -0.0227(7) 0.106(4) Uani 1 1 d .
H58A H 0.4646 0.7813 -0.0557 0.127 Uiso 1 1 calc R
C59 C 0.4695(9) 0.7789(8) 0.0280(8) 0.102(4) Uani 1 1 d .
H59A H 0.4314 0.7328 0.0297 0.122 Uiso 1 1 calc R
C60 C 0.5046(8) 0.8189(7) 0.0765(6) 0.079(3) Uani 1 1 d .
C61 C 0.5653(7) 0.8869(5) 0.0735(4) 0.052(3) Uani 1 1 d .
C62 C 0.6553(11) 0.9844(7) 0.0151(5) 0.094(4) Uani 1 1 d .
H62A H 0.6741 1.0046 0.0535 0.113 Uiso 1 1 calc R
C63 C 0.7610(10) 0.9605(8) -0.0071(6) 0.120(4) Uani 1 1 d .
H63A H 0.7967 0.9217 0.0173 0.181 Uiso 1 1 calc R
H63B H 0.8067 1.0052 -0.0078 0.181 Uiso 1 1 calc R
H63C H 0.7454 0.9399 -0.0446 0.181 Uiso 1 1 calc R
C64 C 0.6018(13) 1.0466(9) -0.0186(6) 0.154(6) Uani 1 1 d .
H64A H 0.5377 1.0613 -0.0031 0.231 Uiso 1 1 calc R
H64B H 0.5834 1.0289 -0.0568 0.231 Uiso 1 1 calc R
H64C H 0.6490 1.0905 -0.0182 0.231 Uiso 1 1 calc R
C65 C 0.4800(9) 0.7921(7) 0.1332(5) 0.094(4) Uani 1 1 d .
H65A H 0.5059 0.8319 0.1610 0.113 Uiso 1 1 calc R
C66 C 0.5412(11) 0.7146(8) 0.1503(7) 0.142(6) Uani 1 1 d .
H66A H 0.6169 0.7223 0.1500 0.212 Uiso 1 1 calc R
H66B H 0.5166 0.6744 0.1239 0.212 Uiso 1 1 calc R
H66C H 0.5276 0.6996 0.1876 0.212 Uiso 1 1 calc R
C67 C 0.3650(11) 0.7803(11) 0.1364(7) 0.174(7) Uani 1 1 d .
H67A H 0.3548 0.7643 0.1740 0.261 Uiso 1 1 calc R
H67B H 0.3379 0.7408 0.1100 0.261 Uiso 1 1 calc R
H67C H 0.3271 0.8280 0.1274 0.261 Uiso 1 1 calc R
C68 C 0.7981(6) 0.8255(5) 0.1265(3) 0.050(2) Uani 1 1 d .
H68A H 0.7494 0.8135 0.0933 0.076 Uiso 1 1 calc R
H68B H 0.8082 0.7802 0.1501 0.076 Uiso 1 1 calc R
H68C H 0.8659 0.8415 0.1156 0.076 Uiso 1 1 calc R
Li1 Li 0.8420(16) 0.5213(10) 0.0791(9) 0.100(6) Uani 1 1 d .
O1 O 0.7768(6) 0.5860(4) 0.0175(3) 0.092(2) Uani 1 1 d D
C69 C 0.7174(10) 0.6535(8) 0.0214(6) 0.121(4) Uani 1 1 d D
H69A H 0.7349 0.6767 0.0585 0.145 Uiso 1 1 calc R
H69B H 0.6412 0.6416 0.0161 0.145 Uiso 1 1 calc R
C70 C 0.7431(15) 0.7074(8) -0.0219(8) 0.164(7) Uani 1 1 d D
H70A H 0.6780 0.7303 -0.0412 0.197 Uiso 1 1 calc R
H70B H 0.7891 0.7487 -0.0052 0.197 Uiso 1 1 calc R
C71 C 0.7945(15) 0.6655(9) -0.0588(6) 0.156(6) Uani 1 1 d D
H71A H 0.8603 0.6916 -0.0655 0.187 Uiso 1 1 calc R
H71B H 0.7491 0.6605 -0.0947 0.187 Uiso 1 1 calc R
C72 C 0.8191(10) 0.5885(7) -0.0344(5) 0.104(4) Uani 1 1 d D
H72A H 0.7866 0.5484 -0.0596 0.124 Uiso 1 1 calc R
H72B H 0.8961 0.5802 -0.0286 0.124 Uiso 1 1 calc R
O2 O 0.7548(9) 0.4984(5) 0.1346(4) 0.134(3) Uani 1 1 d D
C73 C 0.686(3) 0.437(2) 0.1357(8) 0.47(4) Uani 1 1 d D
H73A H 0.7193 0.3901 0.1239 0.559 Uiso 1 1 calc R
H73B H 0.6214 0.4465 0.1095 0.559 Uiso 1 1 calc R
C74 C 0.6563(18) 0.4261(16) 0.1919(10) 0.269(13) Uani 1 1 d D
H74A H 0.5790 0.4273 0.1918 0.323 Uiso 1 1 calc R
H74B H 0.6842 0.3775 0.2082 0.323 Uiso 1 1 calc R
C75 C 0.704(2) 0.4886(17) 0.2204(8) 0.32(2) Uani 1 1 d D
H75A H 0.7263 0.4758 0.2597 0.385 Uiso 1 1 calc R
H75B H 0.6558 0.5327 0.2185 0.385 Uiso 1 1 calc R
C76 C 0.798(2) 0.505(2) 0.1910(7) 0.97(11) Uani 1 1 d D
H76A H 0.8249 0.5573 0.1995 1.161 Uiso 1 1 calc R
H76B H 0.8548 0.4680 0.2009 1.161 Uiso 1 1 calc R
O3 O 0.8759(7) 0.4270(4) 0.0439(4) 0.109(2) Uani 1 1 d D
C77 C 0.8033(13) 0.3781(10) 0.0103(9) 0.200(9) Uani 1 1 d D
H77A H 0.7635 0.4079 -0.0198 0.240 Uiso 1 1 calc R
H77B H 0.7525 0.3555 0.0332 0.240 Uiso 1 1 calc R
C78 C 0.8630(18) 0.3182(10) -0.0128(8) 0.189(8) Uani 1 1 d D
H78A H 0.8371 0.2676 -0.0027 0.227 Uiso 1 1 calc R
H78B H 0.8550 0.3222 -0.0537 0.227 Uiso 1 1 calc R
C79 C 0.9668(15) 0.3271(12) 0.0085(11) 0.212(11) Uani 1 1 d D
H79A H 1.0113 0.3302 -0.0219 0.254 Uiso 1 1 calc R
H79B H 0.9905 0.2831 0.0322 0.254 Uiso 1 1 calc R
C80 C 0.9754(10) 0.3978(12) 0.0412(10) 0.236(12) Uani 1 1 d D
H80A H 1.0104 0.3872 0.0791 0.284 Uiso 1 1 calc R
H80B H 1.0186 0.4354 0.0238 0.284 Uiso 1 1 calc R
O4 O 0.9695(7) 0.5713(5) 0.1094(4) 0.128(3) Uani 1 1 d D
C81 C 1.0463(18) 0.5457(10) 0.1509(9) 0.251(14) Uani 1 1 d D
H81A H 1.0958 0.5109 0.1353 0.302 Uiso 1 1 calc R
H81B H 1.0133 0.5180 0.1797 0.302 Uiso 1 1 calc R
C82 C 1.1013(18) 0.6120(12) 0.1744(7) 0.216(10) Uani 1 1 d D
H82A H 1.0660 0.6334 0.2049 0.259 Uiso 1 1 calc R
H82B H 1.1751 0.5994 0.1888 0.259 Uiso 1 1 calc R
C83 C 1.0974(17) 0.6629(11) 0.1302(7) 0.222(12) Uani 1 1 d D
H83A H 1.1558 0.6535 0.1080 0.267 Uiso 1 1 calc R
H83B H 1.1018 0.7162 0.1437 0.267 Uiso 1 1 calc R
C84 C 0.9950(17) 0.6485(9) 0.0973(10) 0.234(11) Uani 1 1 d D
H84A H 0.9408 0.6838 0.1080 0.281 Uiso 1 1 calc R
H84B H 1.0002 0.6549 0.0573 0.281 Uiso 1 1 calc R
Li2 Li 0.3895(14) 0.9923(9) 0.3953(6) 0.072(5) Uani 1 1 d .
O5 O 0.3095(5) 1.0823(4) 0.3726(3) 0.085(2) Uani 1 1 d D
C85 C 0.2438(11) 1.1122(7) 0.4114(5) 0.115(4) Uani 1 1 d D
H85A H 0.2856 1.1449 0.4391 0.138 Uiso 1 1 calc R
H85B H 0.2128 1.0701 0.4311 0.138 Uiso 1 1 calc R
C86 C 0.1600(9) 1.1571(7) 0.3793(6) 0.114(4) Uani 1 1 d D
H86A H 0.0975 1.1249 0.3680 0.137 Uiso 1 1 calc R
H86B H 0.1386 1.2003 0.4015 0.137 Uiso 1 1 calc R
C87 C 0.2039(12) 1.1841(7) 0.3319(6) 0.118(5) Uani 1 1 d D
H87A H 0.2154 1.2398 0.3343 0.142 Uiso 1 1 calc R
H87B H 0.1563 1.1727 0.2976 0.142 Uiso 1 1 calc R
C88 C 0.3073(10) 1.1428(7) 0.3318(5) 0.110(5) Uani 1 1 d D
H88A H 0.3129 1.1213 0.2947 0.133 Uiso 1 1 calc R
H88B H 0.3668 1.1783 0.3416 0.133 Uiso 1 1 calc R
O6 O 0.2904(5) 0.9265(4) 0.4289(3) 0.085(2) Uani 1 1 d D
C89 C 0.1940(9) 0.8969(8) 0.4002(5) 0.118(4) Uani 1 1 d D
H89A H 0.1972 0.8961 0.3598 0.142 Uiso 1 1 calc R
H89B H 0.1337 0.9289 0.4077 0.142 Uiso 1 1 calc R
C90 C 0.1821(10) 0.8188(7) 0.4211(6) 0.114(5) Uani 1 1 d D
H90A H 0.1078 0.8089 0.4264 0.137 Uiso 1 1 calc R
H90B H 0.2039 0.7810 0.3946 0.137 Uiso 1 1 calc R
C91 C 0.2472(12) 0.8138(9) 0.4721(7) 0.161(8) Uani 1 1 d D
H91A H 0.3010 0.7737 0.4706 0.193 Uiso 1 1 calc R
H91B H 0.2049 0.8017 0.5024 0.193 Uiso 1 1 calc R
C92 C 0.2978(12) 0.8898(7) 0.4811(5) 0.126(5) Uani 1 1 d D
H92A H 0.2614 0.9202 0.5073 0.151 Uiso 1 1 calc R
H92B H 0.3725 0.8840 0.4968 0.151 Uiso 1 1 calc R
O7 O 0.4309(7) 0.9293(5) 0.3366(4) 0.145(4) Uani 1 1 d D
C93 C 0.439(2) 0.8469(9) 0.3443(11) 0.34(2) Uani 1 1 d D
H93A H 0.3707 0.8219 0.3321 0.409 Uiso 1 1 calc R
H93B H 0.4607 0.8342 0.3837 0.409 Uiso 1 1 calc R
C94 C 0.5198(19) 0.8227(9) 0.3096(11) 0.266(15) Uani 1 1 d D
H94A H 0.5687 0.7850 0.3291 0.320 Uiso 1 1 calc R
H94B H 0.4875 0.8008 0.2740 0.320 Uiso 1 1 calc R
C95 C 0.5701(13) 0.8906(14) 0.3017(15) 0.41(3) Uani 1 1 d D
H95A H 0.6151 0.8877 0.2714 0.488 Uiso 1 1 calc R
H95B H 0.6115 0.9097 0.3360 0.488 Uiso 1 1 calc R
C96 C 0.468(2) 0.9372(14) 0.2853(7) 0.301(17) Uani 1 1 d D
H96A H 0.4825 0.9908 0.2762 0.361 Uiso 1 1 calc R
H96B H 0.4211 0.9134 0.2547 0.361 Uiso 1 1 calc R
O8 O 0.5070(6) 1.0229(5) 0.4449(4) 0.110(3) Uani 1 1 d D
C97 C 0.5630(15) 0.9941(14) 0.4930(10) 0.283(17) Uani 1 1 d D
H97A H 0.5729 0.9385 0.4893 0.340 Uiso 1 1 calc R
H97B H 0.5233 1.0031 0.5248 0.340 Uiso 1 1 calc R
C98 C 0.6671(18) 1.032(2) 0.5028(15) 0.51(4) Uani 1 1 d D
H98A H 0.6749 1.0591 0.5390 0.618 Uiso 1 1 calc R
H98B H 0.7245 0.9946 0.5030 0.618 Uiso 1 1 calc R
C99 C 0.6713(14) 1.0833(13) 0.4610(8) 0.199(9) Uani 1 1 d D
H99A H 0.7214 1.0657 0.4358 0.239 Uiso 1 1 calc R
H99B H 0.6948 1.1337 0.4760 0.239 Uiso 1 1 calc R
C100 C 0.5639(12) 1.0886(9) 0.4310(7) 0.146(5) Uani 1 1 d D
H10A H 0.5288 1.1354 0.4420 0.175 Uiso 1 1 calc R
H10B H 0.5669 1.0903 0.3905 0.175 Uiso 1 1 calc R
O9 O 0.7485(15) 0.1639(13) 0.1038(8) 0.172(9) Uani 0.50 1 d PD
C101 C 0.836(2) 0.1330(17) 0.0811(11) 0.145(11) Uiso 0.50 1 d PD
H10C H 0.8289 0.1416 0.0406 0.173 Uiso 0.50 1 calc PR
H10D H 0.8410 0.0774 0.0880 0.173 Uiso 0.50 1 calc PR
C102 C 0.9300(17) 0.1704(17) 0.1074(10) 0.130(10) Uiso 0.50 1 d PD
H10E H 0.9908 0.1352 0.1111 0.156 Uiso 0.50 1 calc PR
H10F H 0.9472 0.2155 0.0858 0.156 Uiso 0.50 1 calc PR
C103 C 0.9046(17) 0.1915(18) 0.1587(10) 0.145(11) Uiso 0.50 1 d PD
H10G H 0.9423 0.2388 0.1712 0.174 Uiso 0.50 1 calc PR
H10H H 0.9253 0.1510 0.1861 0.174 Uiso 0.50 1 calc PR
C104 C 0.7895(16) 0.2040(14) 0.1536(9) 0.106(8) Uiso 0.50 1 d PD
H10I H 0.7599 0.1831 0.1862 0.127 Uiso 0.50 1 calc PR
H10J H 0.7727 0.2589 0.1504 0.127 Uiso 0.50 1 calc PR

loop_
_atom_site_aniso_label
_atom_site_aniso_U_11
_atom_site_aniso_U_22
_atom_site_aniso_U_33
_atom_site_aniso_U_23
_atom_site_aniso_U_13
_atom_site_aniso_U_12
Fe1 0.0392(7) 0.0481(7) 0.0612(7) 0.0085(8) 0.0073(5) 0.0065(8)
N1 0.049(5) 0.025(4) 0.059(5) 0.001(4) -0.001(3) 0.001(4)
N2 0.040(5) 0.039(4) 0.070(6) -0.015(4) 0.012(4) 0.001(4)
N3 0.051(5) 0.046(4) 0.077(5) 0.012(6) 0.018(4) -0.002(5)
C1 0.097(8) 0.096(9) 0.087(8) 0.016(7) 0.035(7) 0.010(7)
C2 0.075(8) 0.056(6) 0.043(6) 0.009(5) 0.006(6) 0.014(6)
C3 0.057(7) 0.057(6) 0.039(6) 0.011(5) 0.000(6) 0.014(6)
C4 0.107(10) 0.082(8) 0.040(6) 0.000(6) 0.005(7) 0.034(7)
C5 0.081(9) 0.089(9) 0.070(9) -0.029(7) -0.022(7) 0.043(7)
C6 0.055(7) 0.078(8) 0.082(8) -0.017(7) 0.009(8) 0.013(6)
C7 0.041(7) 0.045(6) 0.063(7) -0.005(6) -0.007(6) 0.005(5)
C8 0.036(6) 0.051(6) 0.088(8) -0.005(6) 0.005(6) 0.013(5)
C9 0.044(6) 0.098(8) 0.105(8) -0.003(7) 0.014(6) 0.014(6)
C10 0.037(7) 0.062(8) 0.085(7) -0.005(5) 0.005(6) 0.012(6)
C11 0.046(8) 0.095(10) 0.126(9) -0.018(9) 0.000(6) 0.009(8)
C12 0.036(7) 0.109(11) 0.156(11) 0.002(9) 0.003(8) 0.024(9)
C13 0.068(9) 0.060(7) 0.146(11) -0.011(7) 0.013(8) 0.012(8)
C14 0.029(7) 0.032(7) 0.089(7) 0.006(5) 0.010(5) 0.008(5)
C15 0.036(6) 0.039(7) 0.065(5) 0.016(6) 0.005(5) -0.003(6)
C16 0.061(7) 0.062(8) 0.091(9) -0.016(6) -0.013(6) 0.010(6)
C17 0.167(14) 0.074(10) 0.188(15) 0.015(9) 0.038(12) -0.002(10)
C18 0.164(14) 0.136(13) 0.126(13) -0.038(10) 0.035(10) -0.009(10)
C19 0.070(7) 0.041(7) 0.100(8) -0.008(6) 0.021(6) 0.000(6)
C20 0.131(12) 0.085(10) 0.195(14) 0.019(9) 0.012(11) -0.027(8)
C21 0.169(13) 0.170(14) 0.096(10) -0.046(10) 0.048(10) -0.066(12)
C22 0.089(8) 0.096(10) 0.099(10) 0.045(12) 0.034(7) 0.002(10)
C23 0.151(13) 0.138(14) 0.107(11) 0.049(11) 0.064(10) 0.034(11)
C24 0.173(17) 0.146(19) 0.20(2) 0.099(17) 0.134(17) 0.053(14)
C25 0.121(12) 0.088(11) 0.200(18) 0.056(14) 0.089(14) -0.010(9)
C26 0.057(7) 0.082(10) 0.122(11) 0.039(10) 0.041(7) 0.006(7)
C27 0.059(7) 0.066(9) 0.102(10) 0.032(8) 0.012(7) 0.008(6)
C28 0.127(12) 0.133(14) 0.066(8) 0.014(8) 0.049(8) 0.016(11)
C29 0.196(17) 0.100(11) 0.138(12) -0.012(10) 0.005(12) 0.034(12)
C30 0.093(11) 0.141(13) 0.203(16) -0.020(12) 0.045(11) 0.021(9)
C31 0.094(11) 0.064(9) 0.197(17) 0.025(10) 0.013(10) -0.010(8)
C32 0.104(12) 0.136(15) 0.30(2) -0.024(15) 0.044(13) 0.034(12)
C33 0.101(13) 0.141(15) 0.49(4) -0.08(2) 0.006(17) 0.015(11)
C34 0.069(7) 0.111(9) 0.089(7) 0.030(7) 0.031(6) 0.026(6)
Fe2 0.0523(7) 0.0578(8) 0.0577(7) -0.0034(9) 0.0093(6) 0.0070(9)
N4 0.068(6) 0.067(5) 0.061(5) -0.011(6) 0.004(4) 0.002(6)
N5 0.065(6) 0.060(5) 0.061(6) -0.004(5) -0.001(5) 0.012(5)
N6 0.051(4) 0.054(6) 0.056(5) -0.007(4) 0.005(4) 0.003(5)
C35 0.147(11) 0.136(12) 0.063(7) -0.054(8) -0.027(8) 0.022(9)
C36 0.070(8) 0.083(8) 0.069(8) -0.013(7) 0.007(7) 0.013(7)
C37 0.065(8) 0.086(9) 0.064(8) -0.020(7) 0.009(7) 0.010(7)
C38 0.147(13) 0.083(9) 0.091(9) -0.052(8) 0.008(9) 0.026(10)
C39 0.100(10) 0.062(8) 0.141(13) -0.011(8) 0.027(10) 0.043(8)
C40 0.083(9) 0.107(11) 0.114(10) -0.034(9) 0.009(8) 0.032(8)
C41 0.071(9) 0.055(7) 0.093(9) -0.012(7) 0.013(8) 0.012(7)
C42 0.054(8) 0.061(7) 0.095(9) -0.006(7) 0.021(7) 0.019(6)
C43 0.055(8) 0.150(12) 0.139(11) -0.022(9) 0.002(8) 0.049(8)
C44 0.044(8) 0.111(12) 0.109(9) -0.048(9) 0.006(6) 0.013(10)
C45 0.103(15) 0.20(2) 0.114(13) -0.065(13) 0.015(10) 0.010(15)
C46 0.076(12) 0.162(18) 0.140(14) -0.019(12) -0.010(10) 0.025(12)
C47 0.125(13) 0.109(10) 0.092(9) 0.006(8) -0.042(9) 0.053(12)
C48 0.082(10) 0.091(10) 0.075(8) -0.007(7) -0.010(7) 0.028(9)
C49 0.056(9) 0.108(11) 0.049(6) -0.028(6) -0.028(6) 0.027(8)
C50 0.099(11) 0.096(11) 0.130(12) -0.029(9) 0.027(9) -0.022(8)
C51 0.138(14) 0.169(16) 0.214(18) -0.046(14) -0.011(13) -0.016(13)
C52 0.205(17) 0.211(17) 0.123(13) -0.019(12) 0.042(12) -0.099(14)
C53 0.121(12) 0.110(12) 0.069(8) 0.019(7) 0.024(7) 0.005(9)
C54 0.201(16) 0.25(2) 0.062(9) 0.026(10) 0.020(9) 0.064(15)
C55 0.159(14) 0.116(12) 0.140(12) 0.005(9) 0.037(10) -0.028(10)
C56 0.070(7) 0.085(9) 0.074(9) 0.021(10) 0.001(6) 0.033(8)
C57 0.096(10) 0.101(10) 0.070(10) -0.009(8) -0.017(8) 0.012(8)
C58 0.079(9) 0.147(15) 0.083(12) -0.039(10) -0.019(8) 0.025(10)
C59 0.072(8) 0.102(10) 0.125(12) -0.029(11) -0.010(9) -0.017(7)
C60 0.046(7) 0.074(9) 0.118(12) 0.001(9) 0.009(7) -0.001(7)
C61 0.029(5) 0.059(8) 0.067(8) 0.006(6) -0.002(5) 0.019(5)
C62 0.136(11) 0.077(9) 0.066(7) 0.004(6) 0.006(8) 0.000(9)
C63 0.123(11) 0.125(10) 0.124(11) 0.029(8) 0.056(9) 0.003(9)
C64 0.177(15) 0.132(13) 0.160(13) 0.065(11) 0.047(12) 0.051(11)
C65 0.078(9) 0.087(9) 0.127(11) -0.002(8) 0.051(8) -0.023(7)
C66 0.109(11) 0.114(12) 0.211(16) 0.048(11) 0.058(11) -0.005(9)
C67 0.093(11) 0.25(2) 0.186(15) 0.018(15) 0.050(11) -0.006(12)
C68 0.044(5) 0.060(6) 0.042(5) -0.003(4) -0.017(4) 0.006(5)
Li1 0.102(14) 0.060(11) 0.142(16) -0.003(11) 0.035(13) -0.017(10)
O1 0.098(5) 0.077(5) 0.106(6) -0.007(4) 0.026(4) 0.019(5)
C69 0.108(10) 0.102(11) 0.159(13) -0.006(10) 0.047(9) 0.024(9)
C70 0.220(19) 0.103(12) 0.182(16) 0.027(13) 0.077(15) 0.075(13)
C71 0.197(18) 0.125(14) 0.142(14) 0.041(13) 0.002(13) -0.022(13)
C72 0.118(10) 0.119(12) 0.077(8) 0.003(8) 0.024(8) 0.010(8)
O2 0.184(9) 0.115(7) 0.110(7) 0.050(6) 0.042(6) -0.002(7)
C73 0.55(6) 0.72(9) 0.140(18) -0.08(3) 0.09(3) -0.49(7)
C74 0.27(2) 0.28(3) 0.30(3) 0.00(3) 0.22(2) -0.04(3)
C75 0.59(7) 0.20(3) 0.16(2) -0.032(19) 0.00(3) -0.03(3)
C76 2.0(2) 0.42(5) 0.74(10) -0.25(6) 1.18(15) -0.56(10)
O3 0.105(6) 0.056(6) 0.163(7) 0.008(5) 0.010(5) 0.004(5)
C77 0.26(2) 0.102(14) 0.24(2) -0.054(13) 0.014(19) 0.005(16)
C78 0.26(3) 0.102(15) 0.204(19) -0.018(13) 0.042(19) -0.023(17)
C79 0.120(15) 0.17(2) 0.33(3) -0.05(2) -0.026(17) 0.024(14)
C80 0.112(13) 0.19(2) 0.40(3) -0.16(2) -0.004(15) 0.064(14)
O4 0.143(8) 0.081(6) 0.147(8) 0.019(6) -0.036(6) -0.016(6)
C81 0.32(3) 0.151(18) 0.22(2) 0.025(16) -0.19(2) -0.009(18)
C82 0.26(3) 0.22(2) 0.141(16) 0.007(18) -0.080(16) -0.01(2)
C83 0.30(3) 0.24(2) 0.112(12) 0.080(14) -0.071(15) -0.18(2)
C84 0.26(3) 0.113(16) 0.30(3) 0.021(17) -0.08(2) -0.074(15)
Li2 0.096(12) 0.058(10) 0.063(10) -0.009(8) 0.017(9) -0.004(9)
O5 0.085(5) 0.065(5) 0.110(5) 0.014(5) 0.036(4) 0.015(4)
C85 0.138(11) 0.086(9) 0.129(11) 0.013(8) 0.039(10) 0.056(9)
C86 0.111(11) 0.067(9) 0.167(14) 0.018(9) 0.023(10) 0.014(8)
C87 0.132(13) 0.069(8) 0.151(13) 0.015(9) 0.007(10) 0.050(9)
C88 0.132(12) 0.101(11) 0.100(9) 0.019(9) 0.021(8) -0.063(10)
O6 0.078(5) 0.080(5) 0.093(5) 0.017(5) -0.013(4) -0.019(4)
C89 0.096(10) 0.116(13) 0.141(10) -0.013(10) 0.009(8) -0.011(9)
C90 0.094(10) 0.078(10) 0.185(15) -0.029(9) 0.075(11) -0.034(8)
C91 0.109(11) 0.156(16) 0.198(16) 0.103(13) -0.057(11) -0.059(10)
C92 0.152(12) 0.108(13) 0.113(11) 0.036(9) -0.002(9) -0.001(10)
O7 0.177(8) 0.092(8) 0.184(9) 0.009(6) 0.097(7) 0.058(7)
C93 0.62(6) 0.16(2) 0.29(3) 0.06(2) 0.23(4) 0.15(3)
C94 0.32(3) 0.111(14) 0.43(3) -0.12(2) 0.28(3) -0.055(17)
C95 0.102(13) 0.29(4) 0.82(8) 0.29(5) 0.02(3) 0.031(19)
C96 0.42(4) 0.39(5) 0.115(14) 0.12(2) 0.099(19) 0.12(3)
O8 0.084(5) 0.078(5) 0.162(8) 0.026(5) -0.005(5) -0.010(5)
C97 0.162(18) 0.28(3) 0.36(3) 0.19(3) -0.15(2) -0.097(18)
C98 0.17(2) 0.45(5) 0.86(9) 0.48(6) -0.21(4) -0.21(3)
C99 0.19(2) 0.22(2) 0.181(17) 0.070(15) -0.031(15) -0.124(17)
C100 0.125(13) 0.130(13) 0.175(15) 0.015(11) -0.014(12) -0.035(11)
O9 0.159(19) 0.17(2) 0.172(19) 0.021(15) -0.024(16) -0.102(17)

loop_
_atom_type_symbol
_atom_type_description
_atom_type_scat_dispersion_real
_atom_type_scat_dispersion_imag
_atom_type_scat_source
C C 0.0033 0.0016 'International Tables Vol C Tables 4.2.6.8 and 6.1.1.4'
H H 0.0000 0.0000 'International Tables Vol C Tables 4.2.6.8 and 6.1.1.4'
N N 0.0061 0.0033 'International Tables Vol C Tables 4.2.6.8 and 6.1.1.4'
O O 0.0106 0.0060 'International Tables Vol C Tables 4.2.6.8 and 6.1.1.4'
Li Li -0.0003 0.0001 'International Tables Vol C Tables 4.2.6.8 and 6.1.1.4'
Fe Fe 0.3463 0.8444 'International Tables Vol C Tables 4.2.6.8 and 6.1.1.4'

loop_
_geom_angle_atom_site_label_1
_geom_angle_atom_site_label_2
_geom_angle_atom_site_label_3
_geom_angle
N2 Fe1 N3 80.0(3)
N2 Fe1 N1 80.6(3)
N3 Fe1 N1 160.6(3)
N2 Fe1 C34 178.8(4)
N3 Fe1 C34 99.8(4)
N1 Fe1 C34 99.6(3)
C2 N1 C15 119.2(7)
C2 N1 Fe1 116.2(6)
C15 N1 Fe1 124.6(5)
C7 N2 C3 120.4(8)
C7 N2 Fe1 120.4(7)
C3 N2 Fe1 119.3(6)
C8 N3 C27 117.9(7)
C8 N3 Fe1 116.2(6)
C27 N3 Fe1 125.8(6)
N1 C2 C3 114.1(8)
N1 C2 C1 123.9(9)
C3 C2 C1 122.0(9)
C4 C3 N2 118.8(9)
C4 C3 C2 131.3(10)
N2 C3 C2 109.8(8)
C3 C4 C5 119.2(10)
C6 C5 C4 122.2(10)
C5 C6 C7 117.2(9)
N2 C7 C6 122.1(9)
N2 C7 C8 110.1(8)
C6 C7 C8 127.8(10)
N3 C8 C7 113.4(8)
N3 C8 C9 122.6(9)
C7 C8 C9 124.0(9)
C11 C10 C15 117.6(9)
C11 C10 C16 120.7(10)
C15 C10 C16 121.6(8)
C10 C11 C12 120.3(10)
C13 C12 C11 120.6(10)
C12 C13 C14 121.9(10)
C13 C14 C15 118.3(9)
C13 C14 C19 121.5(9)
C15 C14 C19 120.2(8)
C14 C15 C10 121.1(8)
C14 C15 N1 121.2(8)
C10 C15 N1 117.7(8)
C17 C16 C10 112.6(9)
C17 C16 C18 110.3(10)
C10 C16 C18 111.8(9)
C14 C19 C21 112.3(9)
C14 C19 C20 110.0(9)
C21 C19 C20 109.3(10)
C27 C22 C23 118.0(15)
C27 C22 C28 123.0(10)
C23 C22 C28 118.9(15)
C24 C23 C22 121.5(17)
C23 C24 C25 119.8(16)
C26 C25 C24 121.3(16)
C25 C26 C27 119.9(14)
C25 C26 C31 121.2(15)
C27 C26 C31 118.9(12)
C22 C27 C26 119.3(12)
C22 C27 N3 120.8(11)
C26 C27 N3 119.4(13)
C22 C28 C30 114.6(12)
C22 C28 C29 111.9(12)
C30 C28 C29 112.0(12)
C26 C31 C32 109.6(13)
C26 C31 C33 112.2(14)
C32 C31 C33 109.3(12)
N5 Fe2 N6 79.9(4)
N5 Fe2 N4 80.6(4)
N6 Fe2 N4 160.4(4)
N5 Fe2 C68 177.2(3)
N6 Fe2 C68 100.6(3)
N4 Fe2 C68 99.0(3)
C36 N4 C49 119.1(7)
C36 N4 Fe2 114.8(7)
C49 N4 Fe2 126.1(6)
C37 N5 C41 119.9(9)
C37 N5 Fe2 120.9(7)
C41 N5 Fe2 119.2(7)
C42 N6 C61 118.7(8)
C42 N6 Fe2 115.9(7)
C61 N6 Fe2 125.4(6)
N4 C36 C37 113.0(9)
N4 C36 C35 120.9(9)
C37 C36 C35 126.2(10)
N5 C37 C38 120.1(10)
N5 C37 C36 110.8(9)
C38 C37 C36 128.7(12)
C39 C38 C37 120.4(11)
C38 C39 C40 120.6(11)
C39 C40 C41 118.4(11)
C42 C41 N5 111.6(9)
C42 C41 C40 128.1(12)
N5 C41 C40 120.3(11)
N6 C42 C41 113.4(9)
N6 C42 C43 121.2(11)
C41 C42 C43 125.4(11)
C49 C44 C45 113.9(15)
C49 C44 C50 124.5(12)
C45 C44 C50 121.6(15)
C46 C45 C44 125.0(18)
C45 C46 C47 119.3(17)
C46 C47 C48 121.8(14)
C47 C48 C49 115.8(13)
C47 C48 C53 123.8(15)
C49 C48 C53 120.5(11)
C44 C49 C48 124.1(12)
C44 C49 N4 115.9(12)
C48 C49 N4 120.0(11)
C44 C50 C51 117.3(14)
C44 C50 C52 111.1(11)
C51 C50 C52 107.1(13)
C48 C53 C55 112.7(11)
C48 C53 C54 107.8(12)
C55 C53 C54 112.3(12)
C57 C56 C61 121.0(12)
C57 C56 C62 120.2(11)
C61 C56 C62 118.8(12)
C56 C57 C58 121.2(13)
C57 C58 C59 121.1(12)
C60 C59 C58 119.4(13)
C59 C60 C61 119.7(11)
C59 C60 C65 121.8(12)
C61 C60 C65 118.5(11)
C60 C61 C56 117.5(11)
C60 C61 N6 122.2(9)
C56 C61 N6 120.3(10)
C64 C62 C56 114.9(11)
C64 C62 C63 111.3(11)
C56 C62 C63 108.4(9)
C67 C65 C60 113.8(12)
C67 C65 C66 108.8(11)
C60 C65 C66 110.4(10)
O3 Li1 O4 109.5(10)
O3 Li1 O2 108.4(9)
O4 Li1 O2 111.8(11)
O3 Li1 O1 104.6(10)
O4 Li1 O1 106.7(9)
O2 Li1 O1 115.4(11)
C69 O1 C72 107.2(8)
C69 O1 Li1 127.4(10)
C72 O1 Li1 121.0(9)
O1 C69 C70 108.5(9)
C71 C70 C69 106.6(10)
C70 C71 C72 108.4(10)
O1 C72 C71 107.1(9)
C73 O2 C76 102.5(13)
C73 O2 Li1 127.4(14)
C76 O2 Li1 118.6(12)
O2 C73 C74 110.6(13)
C75 C74 C73 102.3(14)
C74 C75 C76 104.2(15)
O2 C76 C75 102.1(15)
C80 O3 C77 106.7(10)
C80 O3 Li1 126.5(11)
C77 O3 Li1 126.5(11)
O3 C77 C78 108.5(12)
C79 C78 C77 107.6(13)
C78 C79 C80 107.7(12)
O3 C80 C79 109.2(11)
C81 O4 C84 107.2(10)
C81 O4 Li1 128.4(11)
C84 O4 Li1 123.9(11)
O4 C81 C82 107.1(12)
C83 C82 C81 104.0(13)
C82 C83 C84 104.8(13)
O4 C84 C83 105.1(11)
O8 Li2 O7 111.5(10)
O8 Li2 O5 107.7(8)
O7 Li2 O5 116.2(9)
O8 Li2 O6 113.9(8)
O7 Li2 O6 102.7(8)
O5 Li2 O6 104.7(9)
C85 O5 C88 102.6(7)
C85 O5 Li2 116.3(8)
C88 O5 Li2 139.6(9)
O5 C85 C86 107.0(9)
C87 C86 C85 105.8(10)
C86 C87 C88 106.0(9)
O5 C88 C87 107.1(8)
C92 O6 C89 103.2(8)
C92 O6 Li2 131.6(9)
C89 O6 Li2 124.8(9)
O6 C89 C90 106.7(9)
C91 C90 C89 106.6(10)
C90 C91 C92 105.9(10)
O6 C92 C91 107.2(9)
C96 O7 C93 100.7(12)
C96 O7 Li2 139.4(13)
C93 O7 Li2 119.6(12)
O7 C93 C94 104.8(12)
C95 C94 C93 101.7(14)
C94 C95 C96 95.7(15)
O7 C96 C95 95.0(13)
C97 O8 C100 105.6(10)
C97 O8 Li2 136.3(10)
C100 O8 Li2 117.9(10)
O8 C97 C98 109.2(12)
C99 C98 C97 107.2(13)
C98 C99 C100 106.8(12)
O8 C100 C99 107.7(10)
C101 O9 C104 106.8(13)
O9 C101 C102 107.9(14)
C103 C102 C101 104.3(15)
C102 C103 C104 108.0(15)
O9 C104 C103 104.6(13)

loop_
_geom_bond_atom_site_label_1
_geom_bond_atom_site_label_2
_geom_bond_distance
Fe1 N2 1.853(7)
Fe1 N3 1.910(6)
Fe1 N1 1.911(7)
Fe1 C34 2.013(9)
N1 C2 1.351(10)
N1 C15 1.452(10)
N2 C7 1.364(10)
N2 C3 1.387(10)
N3 C8 1.368(11)
N3 C27 1.440(13)
C1 C2 1.500(13)
C2 C3 1.413(12)
C3 C4 1.372(12)
C4 C5 1.404(14)
C5 C6 1.360(14)
C6 C7 1.379(13)
C7 C8 1.406(12)
C8 C9 1.519(12)
C10 C11 1.367(12)
C10 C15 1.427(12)
C10 C16 1.508(12)
C11 C12 1.380(17)
C12 C13 1.369(15)
C13 C14 1.341(13)
C14 C15 1.392(12)
C14 C19 1.502(13)
C16 C17 1.486(15)
C16 C18 1.508(15)
C19 C21 1.492(14)
C19 C20 1.577(15)
C22 C27 1.405(16)
C22 C23 1.410(18)
C22 C28 1.49(2)
C23 C24 1.38(2)
C24 C25 1.37(2)
C25 C26 1.367(18)
C26 C27 1.423(16)
C26 C31 1.532(18)
C28 C30 1.506(17)
C28 C29 1.565(18)
C31 C32 1.538(18)
C31 C33 1.548(19)
Fe2 N5 1.853(8)
Fe2 N6 1.925(7)
Fe2 N4 1.931(7)
Fe2 C68 2.040(8)
N4 C36 1.399(12)
N4 C49 1.449(13)
N5 C37 1.350(11)
N5 C41 1.367(12)
N6 C42 1.358(11)
N6 C61 1.444(11)
C35 C36 1.504(14)
C36 C37 1.423(13)
C37 C38 1.396(15)
C38 C39 1.356(15)
C39 C40 1.367(15)
C40 C41 1.421(15)
C41 C42 1.383(14)
C42 C43 1.481(14)
C44 C49 1.419(15)
C44 C45 1.39(2)
C44 C50 1.445(17)
C45 C46 1.35(2)
C46 C47 1.40(2)
C47 C48 1.380(16)
C48 C49 1.441(15)
C48 C53 1.496(16)
C50 C51 1.493(19)
C50 C52 1.569(18)
C53 C55 1.518(18)
C53 C54 1.553(16)
C56 C57 1.323(15)
C56 C61 1.423(13)
C56 C62 1.550(16)
C57 C58 1.365(17)
C58 C59 1.374(17)
C59 C60 1.385(16)
C60 C61 1.417(13)
C60 C65 1.511(15)
C62 C64 1.467(16)
C62 C63 1.559(15)
C65 C67 1.483(16)
C65 C66 1.583(17)
Li1 O3 1.92(2)
Li1 O4 1.90(2)
Li1 O2 1.88(2)
Li1 O1 1.96(2)
O1 C69 1.404(11)
O1 C72 1.422(10)
C69 C70 1.469(13)
C70 C71 1.375(13)
C71 C72 1.479(13)
O2 C73 1.385(15)
O2 C76 1.405(15)
C73 C74 1.458(15)
C74 C75 1.384(15)
C75 C76 1.481(16)
O3 C80 1.368(11)
O3 C77 1.428(13)
C77 C78 1.439(14)
C78 C79 1.360(14)
C79 C80 1.458(14)
O4 C81 1.380(12)
O4 C84 1.419(12)
C81 C82 1.427(14)
C82 C83 1.381(14)
C83 C84 1.457(14)
Li2 O8 1.867(19)
Li2 O7 1.913(17)
Li2 O5 1.908(18)
Li2 O6 1.946(18)
O5 C85 1.424(10)
O5 C88 1.437(10)
C85 C86 1.461(12)
C86 C87 1.411(12)
C87 C88 1.494(12)
O6 C92 1.404(11)
O6 C89 1.424(11)
C89 C90 1.463(12)
C90 C91 1.395(12)
C91 C92 1.473(13)
O7 C96 1.385(12)
O7 C93 1.446(14)
C93 C94 1.463(15)
C94 C95 1.367(15)
C95 C96 1.533(15)
O8 C97 1.376(12)
O8 C100 1.413(12)
C97 C98 1.471(14)
C98 C99 1.347(15)
C99 C100 1.463(14)
O9 C101 1.407(15)
O9 C104 1.429(14)
C101 C102 1.430(16)
C102 C103 1.365(16)
C103 C104 1.464(16)

loop_
_geom_torsion_atom_site_label_1
_geom_torsion_atom_site_label_2
_geom_torsion_atom_site_label_3
_geom_torsion_atom_site_label_4
_geom_torsion
N2 Fe1 N1 C2 1.1(6)
N3 Fe1 N1 C2 0.6(12)
C34 Fe1 N1 C2 179.9(6)
N2 Fe1 N1 C15 -178.4(7)
N3 Fe1 N1 C15 -179.0(9)
C34 Fe1 N1 C15 0.4(7)
N3 Fe1 N2 C7 -1.4(6)
N1 Fe1 N2 C7 178.8(6)
C34 Fe1 N2 C7 76(19)
N3 Fe1 N2 C3 179.2(6)
N1 Fe1 N2 C3 -0.6(6)
C34 Fe1 N2 C3 -103(19)
N2 Fe1 N3 C8 0.1(6)
N1 Fe1 N3 C8 0.7(14)
C34 Fe1 N3 C8 -178.7(7)
N2 Fe1 N3 C27 -176.0(9)
N1 Fe1 N3 C27 -175.5(9)
C34 Fe1 N3 C27 5.1(10)
C15 N1 C2 C3 178.1(8)
Fe1 N1 C2 C3 -1.5(9)
C15 N1 C2 C1 1.0(12)
Fe1 N1 C2 C1 -178.5(7)
C7 N2 C3 C4 1.1(12)
Fe1 N2 C3 C4 -179.5(6)
C7 N2 C3 C2 -179.4(7)
Fe1 N2 C3 C2 0.0(9)
N1 C2 C3 C4 -179.6(9)
C1 C2 C3 C4 -2.5(16)
N1 C2 C3 N2 1.0(10)
C1 C2 C3 N2 178.1(8)
N2 C3 C4 C5 -2.5(13)
C2 C3 C4 C5 178.1(10)
C3 C4 C5 C6 1.2(15)
C4 C5 C6 C7 1.5(15)
C3 N2 C7 C6 1.7(12)
Fe1 N2 C7 C6 -177.6(7)
C3 N2 C7 C8 -178.4(7)
Fe1 N2 C7 C8 2.3(9)
C5 C6 C7 N2 -3.0(14)
C5 C6 C7 C8 177.2(9)
C27 N3 C8 C7 177.5(9)
Fe1 N3 C8 C7 1.1(10)
C27 N3 C8 C9 -4.3(14)
Fe1 N3 C8 C9 179.2(7)
N2 C7 C8 N3 -2.0(10)
C6 C7 C8 N3 177.9(9)
N2 C7 C8 C9 179.9(8)
C6 C7 C8 C9 -0.2(15)
C15 C10 C11 C12 0.0(15)
C16 C10 C11 C12 179.3(10)
C10 C11 C12 C13 0.0(18)
C11 C12 C13 C14 -1.8(19)
C12 C13 C14 C15 3.5(16)
C12 C13 C14 C19 -178.3(10)
C13 C14 C15 C10 -3.5(13)
C19 C14 C15 C10 178.4(8)
C13 C14 C15 N1 174.3(8)
C19 C14 C15 N1 -3.9(12)
C11 C10 C15 C14 1.7(12)
C16 C10 C15 C14 -177.6(8)
C11 C10 C15 N1 -176.1(8)
C16 C10 C15 N1 4.6(12)
C2 N1 C15 C14 90.2(9)
Fe1 N1 C15 C14 -90.3(8)
C2 N1 C15 C10 -92.0(9)
Fe1 N1 C15 C10 87.5(8)
C11 C10 C16 C17 -61.7(13)
C15 C10 C16 C17 117.5(11)
C11 C10 C16 C18 63.1(13)
C15 C10 C16 C18 -117.7(11)
C13 C14 C19 C21 60.4(14)
C15 C14 C19 C21 -121.5(11)
C13 C14 C19 C20 -61.5(12)
C15 C14 C19 C20 116.6(10)
C27 C22 C23 C24 -5(2)
C28 C22 C23 C24 178.1(14)
C22 C23 C24 C25 1(3)
C23 C24 C25 C26 0(3)
C24 C25 C26 C27 1(2)
C24 C25 C26 C31 -179.5(15)
C23 C22 C27 C26 5.8(15)
C28 C22 C27 C26 -177.0(10)
C23 C22 C27 N3 176.9(9)
C28 C22 C27 N3 -6.0(16)
C25 C26 C27 C22 -4.1(16)
C31 C26 C27 C22 176.3(10)
C25 C26 C27 N3 -175.3(10)
C31 C26 C27 N3 5.2(14)
C8 N3 C27 C22 95.5(11)
Fe1 N3 C27 C22 -88.4(11)
C8 N3 C27 C26 -93.5(11)
Fe1 N3 C27 C26 82.6(11)
C27 C22 C28 C30 118.6(12)
C23 C22 C28 C30 -64.2(15)
C27 C22 C28 C29 -112.4(12)
C23 C22 C28 C29 64.8(15)
C25 C26 C31 C32 57.2(16)
C27 C26 C31 C32 -123.2(12)
C25 C26 C31 C33 -64.5(17)
C27 C26 C31 C33 115.1(13)
N5 Fe2 N4 C36 0.9(7)
N6 Fe2 N4 C36 -2.5(14)
C68 Fe2 N4 C36 178.1(7)
N5 Fe2 N4 C49 178.4(10)
N6 Fe2 N4 C49 175.1(10)
C68 Fe2 N4 C49 -4.4(10)
N6 Fe2 N5 C37 177.6(7)
N4 Fe2 N5 C37 -1.3(7)
C68 Fe2 N5 C37 -83(8)
N6 Fe2 N5 C41 -1.4(7)
N4 Fe2 N5 C41 179.7(7)
C68 Fe2 N5 C41 98(8)
N5 Fe2 N6 C42 -0.5(6)
N4 Fe2 N6 C42 2.8(13)
C68 Fe2 N6 C42 -177.7(6)
N5 Fe2 N6 C61 -178.9(7)
N4 Fe2 N6 C61 -175.5(9)
C68 Fe2 N6 C61 3.9(7)
C49 N4 C36 C37 -178.1(10)
Fe2 N4 C36 C37 -0.4(11)
C49 N4 C36 C35 1.5(15)
Fe2 N4 C36 C35 179.3(9)
C41 N5 C37 C38 -6.0(14)
Fe2 N5 C37 C38 175.1(8)
C41 N5 C37 C36 -179.7(9)
Fe2 N5 C37 C36 1.4(11)
N4 C36 C37 N5 -0.6(12)
C35 C36 C37 N5 179.8(10)
N4 C36 C37 C38 -173.5(11)
C35 C36 C37 C38 6.8(19)
N5 C37 C38 C39 5.4(18)
C36 C37 C38 C39 177.8(12)
C37 C38 C39 C40 -1(2)
C38 C39 C40 C41 -2.2(19)
C37 N5 C41 C42 -176.0(9)
Fe2 N5 C41 C42 2.9(11)
C37 N5 C41 C40 2.6(14)
Fe2 N5 C41 C40 -178.5(8)
C39 C40 C41 C42 179.9(11)
C39 C40 C41 N5 1.6(17)
C61 N6 C42 C41 -179.3(8)
Fe2 N6 C42 C41 2.2(11)
C61 N6 C42 C43 -0.7(14)
Fe2 N6 C42 C43 -179.2(8)
N5 C41 C42 N6 -3.2(12)
C40 C41 C42 N6 178.4(10)
N5 C41 C42 C43 178.3(10)
C40 C41 C42 C43 -0.2(18)
C49 C44 C45 C46 -3(2)
C50 C44 C45 C46 179.2(14)
C44 C45 C46 C47 4(2)
C45 C46 C47 C48 -2(2)
C46 C47 C48 C49 -1.4(17)
C46 C47 C48 C53 178.8(12)
C45 C44 C49 C48 -0.9(15)
C50 C44 C49 C48 177.3(10)
C45 C44 C49 N4 -179.6(9)
C50 C44 C49 N4 -1.5(14)
C47 C48 C49 C44 2.8(15)
C53 C48 C49 C44 -177.5(9)
C47 C48 C49 N4 -178.5(9)
C53 C48 C49 N4 1.3(14)
C36 N4 C49 C44 -83.8(11)
Fe2 N4 C49 C44 98.8(10)
C36 N4 C49 C48 97.4(11)
Fe2 N4 C49 C48 -80.1(10)
C49 C44 C50 C51 135.0(13)
C45 C44 C50 C51 -47.0(18)
C49 C44 C50 C52 -101.3(13)
C45 C44 C50 C52 76.7(16)
C47 C48 C53 C55 -45.5(15)
C49 C48 C53 C55 134.7(11)
C47 C48 C53 C54 78.9(15)
C49 C48 C53 C54 -100.8(12)
C61 C56 C57 C58 -1.7(16)
C62 C56 C57 C58 179.0(10)
C56 C57 C58 C59 -0.6(19)
C57 C58 C59 C60 2.6(18)
C58 C59 C60 C61 -2.3(16)
C58 C59 C60 C65 177.7(11)
C59 C60 C61 C56 0.2(13)
C65 C60 C61 C56 -179.8(8)
C59 C60 C61 N6 -179.7(9)
C65 C60 C61 N6 0.3(13)
C57 C56 C61 C60 1.8(13)
C62 C56 C61 C60 -178.8(9)
C57 C56 C61 N6 -178.3(9)
C62 C56 C61 N6 1.0(12)
C42 N6 C61 C60 -91.6(10)
Fe2 N6 C61 C60 86.8(9)
C42 N6 C61 C56 88.5(10)
Fe2 N6 C61 C56 -93.1(8)
C57 C56 C62 C64 59.9(15)
C61 C56 C62 C64 -119.5(11)
C57 C56 C62 C63 -65.4(13)
C61 C56 C62 C63 115.3(10)
C59 C60 C65 C67 -54.4(16)
C61 C60 C65 C67 125.6(12)
C59 C60 C65 C66 68.3(14)
C61 C60 C65 C66 -111.7(11)
O3 Li1 O1 C69 165.0(10)
O4 Li1 O1 C69 -79.0(13)
O2 Li1 O1 C69 45.9(16)
O3 Li1 O1 C72 -41.5(13)
O4 Li1 O1 C72 74.5(13)
O2 Li1 O1 C72 -160.6(10)
C72 O1 C69 C70 -13.5(16)
Li1 O1 C69 C70 142.9(13)
O1 C69 C70 C71 15(2)
C69 C70 C71 C72 -10(2)
C69 O1 C72 C71 7.3(14)
Li1 O1 C72 C71 -150.9(11)
C70 C71 C72 O1 1.9(19)
O3 Li1 O2 C73 -28(3)
O4 Li1 O2 C73 -149(3)
O1 Li1 O2 C73 89(3)
O3 Li1 O2 C76 109(2)
O4 Li1 O2 C76 -12(2)
O1 Li1 O2 C76 -134(2)
C76 O2 C73 C74 21(4)
Li1 O2 C73 C74 163(2)
O2 C73 C74 C75 5(4)
C73 C74 C75 C76 -29(4)
C73 O2 C76 C75 -38(3)
Li1 O2 C76 C75 175.9(17)
C74 C75 C76 O2 43(3)
O4 Li1 O3 C80 1(2)
O2 Li1 O3 C80 -121.0(17)
O1 Li1 O3 C80 115.3(17)
O4 Li1 O3 C77 -171.4(13)
O2 Li1 O3 C77 66.3(17)
O1 Li1 O3 C77 -57.4(16)
C80 O3 C77 C78 0(2)
Li1 O3 C77 C78 173.8(13)
O3 C77 C78 C79 4(2)
C77 C78 C79 C80 -6(3)
C77 O3 C80 C79 -3(2)
Li1 O3 C80 C79 -177.2(16)
C78 C79 C80 O3 6(3)
O3 Li1 O4 C81 -63(2)
O2 Li1 O4 C81 57(2)
O1 Li1 O4 C81 -175.4(17)
O3 Li1 O4 C84 126.2(17)
O2 Li1 O4 C84 -113.6(18)
O1 Li1 O4 C84 14(2)
C84 O4 C81 C82 15(3)
Li1 O4 C81 C82 -157.1(16)
O4 C81 C82 C83 -31(3)
C81 C82 C83 C84 34(3)
C81 O4 C84 C83 6(2)
Li1 O4 C84 C83 178.5(14)
C82 C83 C84 O4 -25(3)
O8 Li2 O5 C85 -78.3(11)
O7 Li2 O5 C85 155.9(10)
O6 Li2 O5 C85 43.3(12)
O8 Li2 O5 C88 84.8(14)
O7 Li2 O5 C88 -41.0(17)
O6 Li2 O5 C88 -153.6(10)
C88 O5 C85 C86 34.5(12)
Li2 O5 C85 C86 -156.6(10)
O5 C85 C86 C87 -28.2(14)
C85 C86 C87 C88 9.8(15)
C85 O5 C88 C87 -28.0(12)
Li2 O5 C88 C87 167.5(11)
C86 C87 C88 O5 11.4(15)
O8 Li2 O6 C92 -9.7(15)
O7 Li2 O6 C92 111.0(11)
O5 Li2 O6 C92 -127.1(11)
O8 Li2 O6 C89 178.7(9)
O7 Li2 O6 C89 -60.6(12)
O5 Li2 O6 C89 61.3(12)
C92 O6 C89 C90 -31.1(12)
Li2 O6 C89 C90 142.4(10)
O6 C89 C90 C91 19.4(15)
C89 C90 C91 C92 -0.1(17)
C89 O6 C92 C91 31.1(14)
Li2 O6 C92 C91 -141.8(12)
C90 C91 C92 O6 -19.7(17)
O8 Li2 O7 C96 -84(2)
O5 Li2 O7 C96 40(2)
O6 Li2 O7 C96 154.0(19)
O8 Li2 O7 C93 88.7(19)
O5 Li2 O7 C93 -147.4(18)
O6 Li2 O7 C93 -34(2)
C96 O7 C93 C94 24(3)
Li2 O7 C93 C94 -151.3(17)
O7 C93 C94 C95 18(3)
C93 C94 C95 C96 -48(3)
C93 O7 C96 C95 -51(2)
Li2 O7 C96 C95 122.1(18)
C94 C95 C96 O7 64(2)
O7 Li2 O8 C97 -89(2)
O5 Li2 O8 C97 142(2)
O6 Li2 O8 C97 27(3)
O7 Li2 O8 C100 84.5(13)
O5 Li2 O8 C100 -44.1(13)
O6 Li2 O8 C100 -159.8(11)
C100 O8 C97 C98 -12(3)
Li2 O8 C97 C98 162(2)
O8 C97 C98 C99 0(4)
C97 C98 C99 C100 11(4)
C97 O8 C100 C99 18(2)
Li2 O8 C100 C99 -157.1(13)
C98 C99 C100 O8 -18(3)
C104 O9 C101 C102 -15(3)
O9 C101 C102 C103 28(3)
C101 C102 C103 C104 -29(3)
C101 O9 C104 C103 -2(3)
C102 C103 C104 O9 20(3)
